data_7155302
loop_
_publ_author_name
'Cominetti, Marco M. D.'
'Hughes, David L.'
'Matthews, Susan E.'

_publ_section_title
;
 Open-resorcinarenes, a new family of multivalent scaffolds.
;
_journal_issue 43
_journal_name_full 'Organic &amp; biomolecular chemistry'
_journal_page_first 10161
_journal_page_last 10164
_journal_paper_doi 10.1039/c6ob02164f
_journal_volume 14
_journal_year 2016
_chemical_formula_moiety 'C32 H22 Cl4 O8, ca 7.5(C H4 O)'
_chemical_formula_structural 'C6H4-{CH(C6H2-2,4-(OH)2,-Cl-5)2, ca 7.5(MeOH)'
_chemical_formula_sum 'C39.5 H52 Cl4 O15.5'
_chemical_formula_weight 916.61
_space_group_crystal_system triclinic
_space_group_IT_number 2
_space_group_name_Hall '-P 1'
_space_group_name_H-M_alt 'P -1'
_symmetry_space_group_name_Hall '-P 1'
_symmetry_space_group_name_H-M 'P -1'
_atom_sites_solution_hydrogens geom
_atom_sites_solution_primary direct
_atom_sites_solution_secondary difmap
_audit_creation_method SHELXL-2014/7
_audit_update_record
;
2016-08-05 deposited with the CCDC.
2016-10-06 downloaded from the CCDC.
;
_cell_angle_alpha 79.044(3)
_cell_angle_beta 77.462(2)
_cell_angle_gamma 71.732(3)
_cell_formula_units_Z 2
_cell_length_a 11.5190(3)
_cell_length_b 12.8094(5)
_cell_length_c 15.5844(4)
_cell_measurement_reflns_used 6098
_cell_measurement_temperature 140(2)
_cell_measurement_theta_max 32.6339
_cell_measurement_theta_min 2.9858
_cell_volume 2112.99(12)
_computing_cell_refinement
;
CrysAlisPro, Agilent Technologies, Version 1.171.36.21 
;
_computing_data_collection
;
CrysAlisPro, Agilent Technologies, Version 1.171.36.21 
;
_computing_data_reduction
;
CrysAlisPro, Agilent Technologies, Version 1.171.36.21 
;
_computing_molecular_graphics 'ORTEP (Johnson, 1976 and Farrugia, 2012)'
_computing_publication_material 'SHELXL-2014/7 (Sheldrick, 2014) and WINGX (Farrugia, 2012)'
_computing_structure_refinement 'SHELXL-2014/7 (Sheldrick, 2014)'
_computing_structure_solution 'SHELXS-97 (Sheldrick, 2008)'
_diffrn_ambient_temperature 140(1)
_diffrn_detector_area_resol_mean 16.0050
_diffrn_measured_fraction_theta_full 0.992
_diffrn_measured_fraction_theta_max 0.992
_diffrn_measurement_device_type 'Oxford Diffraction Xcalibur 3/Sapphire3 CCD'
_diffrn_measurement_method 'Thin slice \f and \w scans'
_diffrn_radiation_monochromator graphite
_diffrn_radiation_source 'Enhance (Mo) X-ray Source'
_diffrn_radiation_type Mo-K\a
_diffrn_radiation_wavelength 0.71073
_diffrn_reflns_av_R_equivalents 0.0537
_diffrn_reflns_av_unetI/netI 0.0556
_diffrn_reflns_Laue_measured_fraction_full 0.992
_diffrn_reflns_Laue_measured_fraction_max 0.992
_diffrn_reflns_limit_h_max 12
_diffrn_reflns_limit_h_min -12
_diffrn_reflns_limit_k_max 13
_diffrn_reflns_limit_k_min -13
_diffrn_reflns_limit_l_max 16
_diffrn_reflns_limit_l_min -16
_diffrn_reflns_number 20695
_diffrn_reflns_point_group_measured_fraction_full 0.992
_diffrn_reflns_point_group_measured_fraction_max 0.992
_diffrn_reflns_theta_full 22.495
_diffrn_reflns_theta_max 22.495
_diffrn_reflns_theta_min 2.992
_exptl_absorpt_coefficient_mu 0.350
_exptl_absorpt_correction_T_max 1.00
_exptl_absorpt_correction_T_min 0.93497
_exptl_absorpt_correction_type multi-scan
_exptl_absorpt_process_details
;
 CrysAlisPro, Agilent Technologies, Version 1.171.36.21 
 Empirical absorption correction using spherical harmonics,
  implemented in SCALE3 ABSPACK scaling algorithm.
;
_exptl_crystal_colour colourless
_exptl_crystal_density_diffrn 1.441
_exptl_crystal_description prism
_exptl_crystal_F_000 962
_exptl_crystal_size_max 0.40
_exptl_crystal_size_mid 0.12
_exptl_crystal_size_min 0.10
_refine_diff_density_max 1.106
_refine_diff_density_min -0.365
_refine_diff_density_rms 0.105
_refine_ls_extinction_method none
_refine_ls_goodness_of_fit_ref 1.041
_refine_ls_hydrogen_treatment mixed
_refine_ls_matrix_type full
_refine_ls_number_parameters 600
_refine_ls_number_reflns 5493
_refine_ls_number_restraints 0
_refine_ls_restrained_S_all 1.041
_refine_ls_R_factor_all 0.1377
_refine_ls_R_factor_gt 0.0743
_refine_ls_shift/su_max 0.003
_refine_ls_shift/su_mean 0.000
_refine_ls_structure_factor_coef Fsqd
_refine_ls_weighting_details 'w=1/[\s^2^(Fo^2^)+(0.1686P)^2^] where P=(Fo^2^+2Fc^2^)/3'
_refine_ls_weighting_scheme calc
_refine_ls_wR_factor_gt 0.1910
_refine_ls_wR_factor_ref 0.2403
_reflns_Friedel_coverage 0.000
_reflns_number_gt 3401
_reflns_number_total 5493
_reflns_threshold_expression 'I > 2\s(I)'
_cod_data_source_file c6ob02164f2.cif
_cod_data_source_block marcoc5a
_cod_depositor_comments 'Adding full bibliography for 7155301--7155304.cif.'
_cod_original_formula_sum 'C39.50 H52 Cl4 O15.50'
_cod_database_code 7155302
_shelx_shelxl_version_number 2014/7
_shelx_space_group_comment
;
The symmetry employed for this shelxl refinement is uniquely defined
by the following loop, which should always be used as a source of
symmetry information in preference to the above space-group names.
They are only intended as comments.
;

loop_
_space_group_symop_operation_xyz
'x, y, z'
'-x, -y, -z'

loop_
_atom_site_label
_atom_site_type_symbol
_atom_site_fract_x
_atom_site_fract_y
_atom_site_fract_z
_atom_site_U_iso_or_equiv
_atom_site_adp_type
_atom_site_occupancy
_atom_site_site_symmetry_order
_atom_site_calc_flag
_atom_site_refinement_flags_posn
_atom_site_refinement_flags_adp
_atom_site_refinement_flags_occupancy
_atom_site_disorder_assembly
_atom_site_disorder_group
C1 C 0.1432(4) 0.8803(5) 0.8487(3) 0.0324(14) Uani 1 1 d . . . . .
C2 C 0.1541(4) 0.8644(5) 0.7618(3) 0.0302(13) Uani 1 1 d . . . . .
H2 H 0.1535 0.7959 0.7505 0.036 Uiso 1 1 calc R U . . .
C3 C 0.1658(5) 0.9460(5) 0.6904(3) 0.0302(13) Uani 1 1 d . . . . .
C4 C 0.1601(5) 1.0490(5) 0.7086(4) 0.0338(14) Uani 1 1 d . . . . .
H4 H 0.1658 1.1058 0.6623 0.041 Uiso 1 1 calc R U . . .
C5 C 0.1460(5) 1.0688(5) 0.7955(4) 0.0368(14) Uani 1 1 d . . . . .
H5 H 0.1413 1.1388 0.8069 0.044 Uiso 1 1 calc R U . . .
C6 C 0.1389(5) 0.9842(5) 0.8653(4) 0.0372(15) Uani 1 1 d . . . . .
H6 H 0.1313 0.9973 0.9232 0.045 Uiso 1 1 calc R U . . .
C10 C 0.1479(5) 0.7817(5) 0.9216(3) 0.0310(13) Uani 1 1 d . . . . .
H10 H 0.1931 0.7152 0.8931 0.037 Uiso 1 1 calc R U . . .
C11 C 0.0232(5) 0.7659(5) 0.9677(3) 0.0317(14) Uani 1 1 d . . . . .
C12 C 0.0203(5) 0.6644(5) 1.0191(4) 0.0351(14) Uani 1 1 d . . . . .
C13 C -0.0907(5) 0.6455(5) 1.0618(4) 0.0411(15) Uani 1 1 d . . . . .
H13 H -0.0909 0.5776 1.0959 0.049 Uiso 1 1 calc R U . . .
C14 C -0.2026(5) 0.7270(5) 1.0544(4) 0.0378(15) Uani 1 1 d . . . . .
C15 C -0.2000(5) 0.8261(5) 1.0028(3) 0.0333(14) Uani 1 1 d . . . . .
C16 C -0.0888(5) 0.8457(5) 0.9602(3) 0.0331(14) Uani 1 1 d . . . . .
H16 H -0.0893 0.9136 0.9258 0.040 Uiso 1 1 calc R U . . .
O12 O 0.1311(3) 0.5840(4) 1.0247(3) 0.0425(11) Uani 1 1 d . . . . .
O14 O -0.3129(4) 0.7100(5) 1.0979(3) 0.0524(13) Uani 1 1 d . . . . .
Cl15 Cl -0.33940(12) 0.92825(14) 0.99188(11) 0.0493(5) Uani 1 1 d . . . . .
C21 C 0.2251(5) 0.7877(5) 0.9876(3) 0.0329(14) Uani 1 1 d . . . . .
C22 C 0.3549(5) 0.7561(5) 0.9628(3) 0.0372(15) Uani 1 1 d . . . . .
C23 C 0.4308(5) 0.7666(5) 1.0173(4) 0.0370(15) Uani 1 1 d . . . . .
H23 H 0.5164 0.7464 0.9997 0.044 Uiso 1 1 calc R U . . .
C24 C 0.3791(5) 0.8068(5) 1.0972(4) 0.0374(15) Uani 1 1 d . . . . .
C25 C 0.2519(5) 0.8355(5) 1.1233(3) 0.0308(13) Uani 1 1 d . . . . .
C26 C 0.1776(5) 0.8252(5) 1.0684(4) 0.0348(14) Uani 1 1 d . . . . .
H26 H 0.0921 0.8443 1.0870 0.042 Uiso 1 1 calc R U . . .
O22 O 0.4024(4) 0.7181(4) 0.8822(3) 0.0491(13) Uani 1 1 d . . . . .
O24 O 0.4514(5) 0.8216(6) 1.1500(4) 0.0436(14) Uani 1 1 d . . . . .
Cl25 Cl 0.18612(13) 0.88874(14) 1.22280(9) 0.0428(5) Uani 1 1 d . . . . .
C30 C 0.1956(5) 0.9215(5) 0.5954(3) 0.0277(12) Uani 1 1 d . . . . .
H30 H 0.1660 0.9919 0.5582 0.033 Uiso 1 1 calc R U . . .
C31 C 0.1282(5) 0.8414(5) 0.5798(3) 0.0263(13) Uani 1 1 d . . . . .
C32 C -0.0011(5) 0.8793(4) 0.5840(3) 0.0253(12) Uani 1 1 d . . . . .
C33 C -0.0645(5) 0.8096(5) 0.5689(3) 0.0310(13) Uani 1 1 d . . . . .
H33 H -0.1497 0.8358 0.5697 0.037 Uiso 1 1 calc R U . . .
C34 C -0.0016(5) 0.7013(5) 0.5528(4) 0.0337(14) Uani 1 1 d . . . . .
C35 C 0.1268(5) 0.6640(5) 0.5494(4) 0.0373(14) Uani 1 1 d . . . . .
C36 C 0.1887(5) 0.7344(5) 0.5639(3) 0.0289(13) Uani 1 1 d . . . . .
H36 H 0.2739 0.7082 0.5629 0.035 Uiso 1 1 calc R U . . .
O32 O -0.0595(3) 0.9849(3) 0.6010(2) 0.0311(9) Uani 1 1 d . . . . .
O34 O -0.0611(4) 0.6314(4) 0.5381(3) 0.0443(12) Uani 1 1 d . . . . .
Cl35 Cl 0.20689(13) 0.53049(14) 0.52721(12) 0.0525(5) Uani 1 1 d . . . . .
C41 C 0.3353(5) 0.8798(5) 0.5658(3) 0.0283(13) Uani 1 1 d . . . . .
C42 C 0.3885(5) 0.9024(5) 0.4758(3) 0.0296(13) Uani 1 1 d . . . . .
C43 C 0.5149(5) 0.8610(5) 0.4467(4) 0.0335(14) Uani 1 1 d . . . . .
H43 H 0.5477 0.8769 0.3874 0.040 Uiso 1 1 calc R U . . .
C44 C 0.5927(4) 0.7964(5) 0.5049(4) 0.0321(14) Uani 1 1 d . . . . .
C45 C 0.5421(5) 0.7753(5) 0.5919(4) 0.0363(14) Uani 1 1 d . . . . .
C46 C 0.4162(5) 0.8170(5) 0.6211(3) 0.0339(14) Uani 1 1 d . . . . .
H46 H 0.3851 0.8016 0.6809 0.041 Uiso 1 1 calc R U . . .
O42 O 0.3100(3) 0.9644(3) 0.4176(3) 0.0348(10) Uani 1 1 d . . . . .
O44 O 0.7179(3) 0.7529(4) 0.4773(3) 0.0410(10) Uani 1 1 d . . . . .
H44 H 0.7291 0.7264 0.4312 0.09(3) Uiso 1 1 calc R . . . .
Cl45 Cl 0.63812(14) 0.69228(16) 0.66696(10) 0.0557(5) Uani 1 1 d . . . . .
O51 O 0.1194(4) 0.4377(4) 1.1787(3) 0.0458(11) Uani 1 1 d . . . . .
C52 C 0.0871(8) 0.3371(7) 1.1972(5) 0.075(2) Uani 1 1 d . . . . .
H52A H 0.1438 0.2829 1.2316 0.113 Uiso 1 1 calc R U . . .
H52B H 0.0914 0.3108 1.1425 0.113 Uiso 1 1 calc R U . . .
H52C H 0.0043 0.3492 1.2300 0.113 Uiso 1 1 calc R U . . .
O53 O 0.0250(5) 0.5554(5) 1.3197(4) 0.0554(13) Uani 1 1 d . . . . .
C54 C 0.0831(8) 0.6406(7) 1.3102(5) 0.070(2) Uani 1 1 d . . . . .
H54A H 0.0454 0.6854 1.3573 0.106 Uiso 1 1 calc R U . . .
H54B H 0.0734 0.6861 1.2542 0.106 Uiso 1 1 calc R U . . .
H54C H 0.1698 0.6081 1.3126 0.106 Uiso 1 1 calc R U . . .
O55 O -0.2974(6) 0.5037(6) 1.1369(5) 0.0615(19) Uani 0.7 1 d . . P A 1
H55 H -0.2999 0.4659 1.1007 0.02(2) Uiso 0.7 1 calc R . P A 1
C56 C -0.3120(11) 0.4479(9) 1.2190(8) 0.071(3) Uani 0.7 1 d . . P A 1
H56A H -0.2422 0.4403 1.2463 0.107 Uiso 0.7 1 calc R U P A 1
H56B H -0.3177 0.3757 1.2154 0.107 Uiso 0.7 1 calc R U P A 1
H56C H -0.3865 0.4879 1.2538 0.107 Uiso 0.7 1 calc R U P A 1
O57 O 0.5314(6) 0.6794(7) 1.3044(4) 0.067(2) Uani 0.7 1 d . . P B 1
C58 C 0.4566(13) 0.6301(16) 1.3789(9) 0.095(5) Uani 0.7 1 d . . P B 1
H58A H 0.4925 0.5511 1.3872 0.143 Uiso 0.7 1 calc R U P B 1
H58B H 0.3739 0.6468 1.3671 0.143 Uiso 0.7 1 calc R U P B 1
H58C H 0.4542 0.6598 1.4316 0.143 Uiso 0.7 1 calc R U P B 1
O59 O 0.4180(5) 0.9943(6) 0.2533(3) 0.0706(17) Uani 1 1 d . . . . .
C60 C 0.5033(8) 1.0483(9) 0.2106(5) 0.082(3) Uani 1 1 d . . . . .
H60A H 0.4640 1.1268 0.2037 0.123 Uiso 1 1 calc R U . . .
H60B H 0.5375 1.0245 0.1533 0.123 Uiso 1 1 calc R U . . .
H60C H 0.5684 1.0317 0.2448 0.123 Uiso 1 1 calc R U . . .
O61 O 0.7715(6) 0.7004(5) 0.3137(3) 0.0698(15) Uani 1 1 d . . . . .
O63 O 0.6295(4) 0.5828(4) 0.8851(3) 0.0560(13) Uani 1 1 d . . . . .
C64 C 0.6177(7) 0.4817(7) 0.8747(7) 0.083(3) Uani 1 1 d . . . . .
H64A H 0.6835 0.4227 0.8970 0.125 Uiso 1 1 calc R U . . .
H64B H 0.6222 0.4787 0.8129 0.125 Uiso 1 1 calc R U . . .
H64C H 0.5393 0.4736 0.9069 0.125 Uiso 1 1 calc R U . . .
O65 O 0.673(3) 0.571(3) 0.240(2) 0.100(10) Uiso 0.2 1 d . . P C 2
C66 C 0.613(3) 0.475(3) 0.2948(19) 0.109(9) Uiso 0.4 1 d . . P C 2
O67 O 0.494(3) 0.454(3) 0.418(2) 0.087(8) Uiso 0.2 1 d . . P D 2
C68 C 0.515(7) 0.576(8) 0.439(6) 0.15(3) Uiso 0.2 1 d . . P D 2
O69 O 0.4040(13) 0.6729(12) 0.3517(9) 0.079(4) Uiso 0.5 1 d . . P E 2
H12 H 0.113(7) 0.535(6) 1.089(5) 0.08(2) Uiso 1 1 d . . . . .
H14 H -0.300(5) 0.644(5) 1.102(4) 0.028(18) Uiso 1 1 d . . . . .
H22 H 0.476(6) 0.695(6) 0.883(4) 0.05(2) Uiso 1 1 d . . . . .
H24 H 0.531(6) 0.803(5) 1.109(4) 0.032(16) Uiso 0.9 1 d . . P . .
H24A H 0.458(10) 0.787(9) 1.180(7) 0.03(4) Uiso 0.7 1 d . . P . .
H32 H -0.137(7) 1.014(6) 0.585(4) 0.06(2) Uiso 1 1 d . . . . .
H34 H -0.124(7) 0.668(6) 0.539(5) 0.06(3) Uiso 1 1 d . . . . .
H42 H 0.338(7) 0.965(6) 0.366(5) 0.06(2) Uiso 1 1 d . . . . .
H51 H 0.094(5) 0.466(5) 1.223(4) 0.031(18) Uiso 1 1 d . . . . .
H53 H 0.034(5) 0.510(5) 1.361(4) 0.023(17) Uiso 1 1 d . . . . .
H59 H 0.407(6) 0.949(6) 0.230(4) 0.05(2) Uiso 1 1 d . . . . .
H61A H 0.717(6) 0.654(6) 0.296(4) 0.057(19) Uiso 1 1 d . . . . .
H61B H 0.843(8) 0.637(7) 0.297(5) 0.09(3) Uiso 1 1 d . . . . .
H63 H 0.710(5) 0.589(4) 0.857(3) 0.028(14) Uiso 1 1 d . . . . .

loop_
_atom_site_aniso_label
_atom_site_aniso_U_11
_atom_site_aniso_U_22
_atom_site_aniso_U_33
_atom_site_aniso_U_23
_atom_site_aniso_U_13
_atom_site_aniso_U_12
C1 0.015(3) 0.056(4) 0.028(3) -0.006(3) -0.004(2) -0.012(3)
C2 0.016(3) 0.046(4) 0.033(3) -0.012(3) -0.004(2) -0.010(2)
C3 0.019(3) 0.043(4) 0.030(3) -0.003(3) -0.002(2) -0.012(2)
C4 0.027(3) 0.042(4) 0.032(3) -0.002(3) -0.002(2) -0.013(3)
C5 0.029(3) 0.046(4) 0.033(3) -0.009(3) -0.005(3) -0.005(3)
C6 0.027(3) 0.058(4) 0.030(3) -0.015(3) -0.001(2) -0.013(3)
C10 0.019(3) 0.048(4) 0.022(3) -0.011(3) 0.003(2) -0.005(3)
C11 0.022(3) 0.046(4) 0.027(3) -0.013(3) -0.002(2) -0.007(3)
C12 0.025(3) 0.044(4) 0.034(3) -0.006(3) -0.002(2) -0.008(3)
C13 0.033(3) 0.039(4) 0.047(4) 0.010(3) -0.010(3) -0.011(3)
C14 0.026(3) 0.052(4) 0.039(3) 0.001(3) -0.005(3) -0.021(3)
C15 0.020(3) 0.046(4) 0.032(3) -0.003(3) -0.004(2) -0.009(3)
C16 0.023(3) 0.047(4) 0.025(3) -0.004(3) -0.004(2) -0.005(3)
O12 0.025(2) 0.047(3) 0.051(3) 0.000(2) -0.0095(18) -0.0064(19)
O14 0.028(2) 0.053(4) 0.067(3) 0.008(3) -0.002(2) -0.011(2)
Cl15 0.0203(8) 0.0562(11) 0.0609(10) 0.0048(8) -0.0038(7) -0.0053(7)
C21 0.020(3) 0.051(4) 0.029(3) -0.005(3) -0.005(2) -0.012(3)
C22 0.024(3) 0.059(4) 0.025(3) -0.010(3) 0.008(2) -0.011(3)
C23 0.017(3) 0.061(4) 0.031(3) -0.006(3) 0.004(2) -0.015(3)
C24 0.025(3) 0.056(4) 0.036(3) -0.005(3) -0.007(3) -0.017(3)
C25 0.021(3) 0.042(4) 0.028(3) -0.005(2) 0.002(2) -0.011(3)
C26 0.021(3) 0.046(4) 0.036(3) -0.007(3) -0.002(3) -0.008(3)
O22 0.020(2) 0.088(4) 0.034(2) -0.019(2) 0.0004(19) -0.005(2)
O24 0.028(3) 0.070(4) 0.035(3) -0.009(3) -0.006(2) -0.015(3)
Cl25 0.0297(8) 0.0671(12) 0.0347(8) -0.0169(7) 0.0010(6) -0.0166(7)
C30 0.027(3) 0.034(3) 0.026(3) -0.004(2) -0.006(2) -0.013(2)
C31 0.024(3) 0.040(4) 0.016(3) -0.002(2) 0.000(2) -0.015(3)
C32 0.024(3) 0.029(3) 0.020(3) -0.004(2) 0.002(2) -0.007(2)
C33 0.019(3) 0.043(4) 0.033(3) -0.001(3) -0.008(2) -0.010(3)
C34 0.030(3) 0.037(4) 0.040(3) -0.002(3) -0.007(3) -0.017(3)
C35 0.028(3) 0.040(4) 0.045(3) -0.006(3) -0.004(3) -0.011(3)
C36 0.017(3) 0.037(4) 0.031(3) -0.001(2) -0.004(2) -0.007(3)
O32 0.022(2) 0.041(3) 0.030(2) -0.0060(17) -0.0061(17) -0.0074(18)
O34 0.026(2) 0.039(3) 0.070(3) -0.008(2) -0.008(2) -0.012(2)
Cl35 0.0320(8) 0.0400(10) 0.0857(13) -0.0145(8) -0.0066(8) -0.0091(7)
C41 0.021(3) 0.039(4) 0.027(3) -0.011(2) 0.003(2) -0.013(3)
C42 0.024(3) 0.034(3) 0.031(3) -0.006(3) -0.003(2) -0.008(3)
C43 0.028(3) 0.051(4) 0.024(3) -0.011(3) 0.004(2) -0.018(3)
C44 0.016(3) 0.039(4) 0.044(4) -0.013(3) -0.002(3) -0.012(3)
C45 0.027(3) 0.053(4) 0.028(3) 0.001(3) -0.004(3) -0.014(3)
C46 0.026(3) 0.055(4) 0.021(3) -0.004(3) 0.000(2) -0.016(3)
O42 0.022(2) 0.058(3) 0.021(2) -0.0012(19) -0.0038(18) -0.0092(19)
O44 0.027(2) 0.061(3) 0.037(2) -0.015(2) 0.0018(17) -0.014(2)
Cl45 0.0288(8) 0.0831(14) 0.0442(9) 0.0051(8) -0.0088(7) -0.0065(8)
O51 0.043(3) 0.054(3) 0.042(3) -0.010(2) -0.004(2) -0.017(2)
C52 0.102(6) 0.071(6) 0.064(5) -0.010(4) -0.009(5) -0.044(5)
O53 0.059(3) 0.052(3) 0.054(3) -0.006(3) 0.006(3) -0.025(3)
C54 0.082(6) 0.065(6) 0.067(5) -0.005(4) 0.004(4) -0.037(5)
O55 0.055(4) 0.044(4) 0.078(5) -0.016(4) 0.010(4) -0.013(3)
C56 0.079(8) 0.039(7) 0.089(9) -0.024(6) 0.008(7) -0.014(6)
O57 0.058(4) 0.087(6) 0.052(4) -0.003(4) 0.005(3) -0.026(4)
C58 0.062(9) 0.140(15) 0.071(9) 0.015(9) 0.004(7) -0.037(9)
O59 0.084(4) 0.119(5) 0.034(3) -0.019(3) 0.010(2) -0.073(4)
C60 0.085(6) 0.140(9) 0.049(4) -0.028(5) 0.009(4) -0.076(6)
O61 0.082(4) 0.062(4) 0.056(3) -0.014(3) 0.018(3) -0.022(3)
O63 0.028(3) 0.069(4) 0.065(3) -0.012(3) -0.004(2) -0.007(2)
C64 0.048(5) 0.059(6) 0.130(8) 0.009(5) -0.023(5) -0.006(4)

loop_
_atom_type_symbol
_atom_type_description
_atom_type_scat_dispersion_real
_atom_type_scat_dispersion_imag
_atom_type_scat_source
C C 0.0033 0.0016 'International Tables Vol C Tables 4.2.6.8 and 6.1.1.4'
H H 0.0000 0.0000 'International Tables Vol C Tables 4.2.6.8 and 6.1.1.4'
Cl Cl 0.1484 0.1585 'International Tables Vol C Tables 4.2.6.8 and 6.1.1.4'
O O 0.0106 0.0060 'International Tables Vol C Tables 4.2.6.8 and 6.1.1.4'

loop_
_geom_angle_atom_site_label_1
_geom_angle_atom_site_label_2
_geom_angle_atom_site_label_3
_geom_angle
C2 C1 C6 118.1(5)
C2 C1 C10 119.4(5)
C6 C1 C10 122.4(5)
C1 C2 C3 123.1(5)
C1 C2 H2 118.4
C3 C2 H2 118.4
C4 C3 C2 117.6(5)
C4 C3 C30 120.3(5)
C2 C3 C30 121.8(5)
C3 C4 C5 120.8(5)
C3 C4 H4 119.6
C5 C4 H4 119.6
C4 C5 C6 120.2(6)
C4 C5 H5 119.9
C6 C5 H5 119.9
C1 C6 C5 120.2(5)
C1 C6 H6 119.9
C5 C6 H6 119.9
C11 C10 C1 115.6(4)
C11 C10 C21 111.7(4)
C1 C10 C21 109.3(5)
C11 C10 H10 106.6
C1 C10 H10 106.6
C21 C10 H10 106.6
C16 C11 C12 117.9(5)
C16 C11 C10 123.6(5)
C12 C11 C10 118.5(5)
O12 C12 C13 121.2(5)
O12 C12 C11 118.0(5)
C13 C12 C11 120.8(5)
C12 C13 C14 120.7(6)
C12 C13 H13 119.6
C14 C13 H13 119.6
O14 C14 C15 120.3(5)
O14 C14 C13 121.2(6)
C15 C14 C13 118.5(5)
C14 C15 C16 121.0(5)
C14 C15 Cl15 119.0(4)
C16 C15 Cl15 120.0(5)
C15 C16 C11 121.1(6)
C15 C16 H16 119.4
C11 C16 H16 119.4
C12 O12 H12 104(4)
C14 O14 H14 103(4)
C26 C21 C22 117.2(5)
C26 C21 C10 125.0(5)
C22 C21 C10 117.7(5)
O22 C22 C23 122.0(5)
O22 C22 C21 117.2(5)
C23 C22 C21 120.7(5)
C24 C23 C22 120.2(5)
C24 C23 H23 119.9
C22 C23 H23 119.9
O24 C24 C23 121.0(5)
O24 C24 C25 119.3(5)
C23 C24 C25 119.6(5)
C24 C25 C26 119.7(5)
C24 C25 Cl25 119.8(4)
C26 C25 Cl25 120.4(4)
C21 C26 C25 122.5(5)
C21 C26 H26 118.7
C25 C26 H26 118.7
C22 O22 H22 103(5)
C24 O24 H24 97(3)
C24 O24 H24A 112(10)
H24 O24 H24A 104(10)
C3 C30 C41 110.6(4)
C3 C30 C31 113.0(4)
C41 C30 C31 111.7(4)
C3 C30 H30 107.1
C41 C30 H30 107.1
C31 C30 H30 107.1
C36 C31 C32 118.6(5)
C36 C31 C30 122.9(5)
C32 C31 C30 118.5(5)
O32 C32 C33 122.3(5)
O32 C32 C31 117.8(5)
C33 C32 C31 119.9(5)
C34 C33 C32 120.6(5)
C34 C33 H33 119.7
C32 C33 H33 119.7
O34 C34 C33 121.9(5)
O34 C34 C35 119.0(5)
C33 C34 C35 119.0(5)
C36 C35 C34 119.7(5)
C36 C35 Cl35 120.7(4)
C34 C35 Cl35 119.6(4)
C31 C36 C35 122.0(5)
C31 C36 H36 119.0
C35 C36 H36 119.0
C32 O32 H32 115(4)
C34 O34 H34 101(6)
C46 C41 C42 115.9(5)
C46 C41 C30 123.8(5)
C42 C41 C30 120.2(5)
O42 C42 C43 121.1(5)
O42 C42 C41 117.8(4)
C43 C42 C41 121.1(5)
C44 C43 C42 120.8(5)
C44 C43 H43 119.6
C42 C43 H43 119.6
C45 C44 O44 119.9(5)
C45 C44 C43 118.3(5)
O44 C44 C43 121.8(5)
C44 C45 C46 121.0(5)
C44 C45 Cl45 119.3(4)
C46 C45 Cl45 119.7(4)
C41 C46 C45 122.9(5)
C41 C46 H46 118.6
C45 C46 H46 118.6
C42 O42 H42 117(5)
C44 O44 H44 109.5
C52 O51 H51 106(4)
O51 C52 H52A 109.5
O51 C52 H52B 109.5
H52A C52 H52B 109.5
O51 C52 H52C 109.5
H52A C52 H52C 109.5
H52B C52 H52C 109.5
C54 O53 H53 116(4)
O53 C54 H54A 109.5
O53 C54 H54B 109.5
H54A C54 H54B 109.5
O53 C54 H54C 109.5
H54A C54 H54C 109.5
H54B C54 H54C 109.5
C56 O55 H55 109.5
O55 C56 H56A 109.5
O55 C56 H56B 109.5
H56A C56 H56B 109.5
O55 C56 H56C 109.5
H56A C56 H56C 109.5
H56B C56 H56C 109.5
O57 C58 H58A 109.5
O57 C58 H58B 109.5
H58A C58 H58B 109.5
O57 C58 H58C 109.5
H58A C58 H58C 109.5
H58B C58 H58C 109.5
C60 O59 H59 118(5)
O59 C60 H60A 109.5
O59 C60 H60B 109.5
H60A C60 H60B 109.5
O59 C60 H60C 109.5
H60A C60 H60C 109.5
H60B C60 H60C 109.5
H61A O61 H61B 85(6)
C64 O63 H63 110(3)
O63 C64 H64A 109.5
O63 C64 H64B 109.5
H64A C64 H64B 109.5
O63 C64 H64C 109.5
H64A C64 H64C 109.5
H64B C64 H64C 109.5

loop_
_geom_bond_atom_site_label_1
_geom_bond_atom_site_label_2
_geom_bond_distance
C1 C2 1.381(7)
C1 C6 1.388(8)
C1 C10 1.524(8)
C2 C3 1.389(8)
C2 H2 0.9300
C3 C4 1.381(8)
C3 C30 1.515(7)
C4 C5 1.390(8)
C4 H4 0.9300
C5 C6 1.390(9)
C5 H5 0.9300
C6 H6 0.9300
C10 C11 1.516(7)
C10 C21 1.525(7)
C10 H10 0.9800
C11 C16 1.384(8)
C11 C12 1.397(8)
C12 O12 1.374(7)
C12 C13 1.378(8)
C13 C14 1.393(8)
C13 H13 0.9300
C14 O14 1.366(7)
C14 C15 1.372(8)
C15 C16 1.383(8)
C15 Cl15 1.743(6)
C16 H16 0.9300
O12 H12 1.10(8)
O14 H14 0.81(6)
C21 C26 1.371(8)
C21 C22 1.407(7)
C22 O22 1.371(6)
C22 C23 1.394(8)
C23 C24 1.379(8)
C23 H23 0.9300
C24 O24 1.364(8)
C24 C25 1.381(8)
C25 C26 1.384(7)
C25 Cl25 1.736(5)
C26 H26 0.9300
O22 H22 0.80(7)
O24 H24 0.98(7)
O24 H24A 0.58(9)
C30 C41 1.524(7)
C30 C31 1.546(7)
C30 H30 0.9800
C31 C36 1.372(8)
C31 C32 1.405(7)
C32 O32 1.357(6)
C32 C33 1.396(8)
C33 C34 1.392(8)
C33 H33 0.9300
C34 O34 1.362(7)
C34 C35 1.397(8)
C35 C36 1.387(8)
C35 Cl35 1.730(6)
C36 H36 0.9300
O32 H32 0.92(7)
O34 H34 0.73(7)
C41 C46 1.369(8)
C41 C42 1.417(7)
C42 O42 1.380(6)
C42 C43 1.388(7)
C43 C44 1.384(8)
C43 H43 0.9300
C44 C45 1.366(8)
C44 O44 1.376(6)
C45 C46 1.384(8)
C45 Cl45 1.753(6)
C46 H46 0.9300
O42 H42 0.79(8)
O44 H44 0.8200
O51 C52 1.412(9)
O51 H51 0.80(6)
C52 H52A 0.9600
C52 H52B 0.9600
C52 H52C 0.9600
O53 C54 1.420(9)
O53 H53 0.78(6)
C54 H54A 0.9600
C54 H54B 0.9600
C54 H54C 0.9600
O55 C56 1.345(13)
O55 H55 0.8200
C56 H56A 0.9600
C56 H56B 0.9600
C56 H56C 0.9600
O57 C58 1.455(14)
C58 H58A 0.9600
C58 H58B 0.9600
C58 H58C 0.9600
O59 C60 1.362(9)
O59 H59 0.79(7)
C60 H60A 0.9600
C60 H60B 0.9600
C60 H60C 0.9600
O61 H61A 1.10(7)
O61 H61B 0.99(9)
O63 C64 1.386(10)
O63 H63 0.95(6)
C64 H64A 0.9600
C64 H64B 0.9600
C64 H64C 0.9600
O65 C66 1.61(4)
O67 C68 1.75(9)

loop_
_geom_hbond_atom_site_label_D
_geom_hbond_atom_site_label_H
_geom_hbond_atom_site_label_A
_geom_hbond_distance_DH
_geom_hbond_distance_HA
_geom_hbond_distance_DA
_geom_hbond_angle_DHA
_geom_hbond_site_symmetry_A
O12 H12 O51 1.10(8) 1.68(8) 2.756(6) 166(6) .
O14 H14 O55 0.81(6) 1.76(7) 2.555(9) 165(6) .
O14 H14 O65 0.81(6) 2.17(7) 2.57(4) 111(5) 1_456
O22 H22 O63 0.80(7) 1.90(7) 2.651(6) 155(7) .
O24 H24 O14 0.98(7) 1.81(7) 2.669(7) 144(5) 1_655
O24 H24 Cl15 0.98(7) 2.72(7) 3.457(7) 133(5) 1_655
O24 H24A O57 0.58(9) 2.31(10) 2.864(10) 160(14) .
O32 H32 O42 0.92(7) 1.93(7) 2.819(5) 161(6) 2_576
O34 H34 O44 0.73(7) 2.13(7) 2.793(6) 152(7) 1_455
O42 H42 O59 0.79(8) 1.83(8) 2.607(6) 165(8) .
O44 H44 O61 0.82 1.86 2.654(6) 164.0 .
O51 H51 O53 0.80(6) 1.94(6) 2.734(7) 171(6) .
O53 H53 O34 0.78(6) 2.15(6) 2.927(8) 171(6) 2_567
O55 H55 O12 0.82 2.46 2.984(8) 122.7 2_567
O59 H59 O24 0.79(7) 2.11(7) 2.860(8) 158(7) 1_554
O59 H59 Cl25 0.79(7) 2.91(7) 3.499(5) 132(6) 1_554
O61 H61A O65 1.10(7) 1.74(8) 2.80(3) 161(5) .
O61 H61A O57 1.10(7) 2.03(7) 2.898(9) 133(5) 1_554
O61 H61B O53 0.99(9) 2.10(9) 2.939(8) 142(7) 1_654
O63 H63 O51 0.95(6) 1.87(6) 2.793(6) 164(5) 2_667

loop_
_geom_torsion_atom_site_label_1
_geom_torsion_atom_site_label_2
_geom_torsion_atom_site_label_3
_geom_torsion_atom_site_label_4
_geom_torsion
C6 C1 C2 C3 2.7(8)
C10 C1 C2 C3 -172.0(5)
C1 C2 C3 C4 -3.3(7)
C1 C2 C3 C30 171.3(5)
C2 C3 C4 C5 1.5(7)
C30 C3 C4 C5 -173.1(5)
C3 C4 C5 C6 0.8(8)
C2 C1 C6 C5 -0.3(8)
C10 C1 C6 C5 174.2(5)
C4 C5 C6 C1 -1.4(8)
C2 C1 C10 C11 -94.2(6)
C6 C1 C10 C11 91.4(6)
C2 C1 C10 C21 138.8(5)
C6 C1 C10 C21 -35.6(6)
C1 C10 C11 C16 -13.6(7)
C21 C10 C11 C16 112.2(6)
C1 C10 C11 C12 164.7(5)
C21 C10 C11 C12 -69.4(7)
C16 C11 C12 O12 178.3(5)
C10 C11 C12 O12 -0.2(8)
C16 C11 C12 C13 -1.0(8)
C10 C11 C12 C13 -179.5(5)
O12 C12 C13 C14 -179.0(5)
C11 C12 C13 C14 0.3(9)
C12 C13 C14 O14 -178.6(6)
C12 C13 C14 C15 0.8(9)
O14 C14 C15 C16 178.3(5)
C13 C14 C15 C16 -1.1(9)
O14 C14 C15 Cl15 -1.4(8)
C13 C14 C15 Cl15 179.2(4)
C14 C15 C16 C11 0.3(8)
Cl15 C15 C16 C11 -180.0(4)
C12 C11 C16 C15 0.7(8)
C10 C11 C16 C15 179.1(5)
C11 C10 C21 C26 -28.4(8)
C1 C10 C21 C26 100.8(6)
C11 C10 C21 C22 153.9(5)
C1 C10 C21 C22 -76.9(7)
C26 C21 C22 O22 179.7(5)
C10 C21 C22 O22 -2.5(9)
C26 C21 C22 C23 -2.2(9)
C10 C21 C22 C23 175.7(6)
O22 C22 C23 C24 179.0(6)
C21 C22 C23 C24 0.9(10)
C22 C23 C24 O24 -177.5(6)
C22 C23 C24 C25 0.6(9)
O24 C24 C25 C26 177.3(6)
C23 C24 C25 C26 -0.9(9)
O24 C24 C25 Cl25 -0.6(8)
C23 C24 C25 Cl25 -178.7(5)
C22 C21 C26 C25 2.0(9)
C10 C21 C26 C25 -175.7(6)
C24 C25 C26 C21 -0.5(9)
Cl25 C25 C26 C21 177.4(5)
C4 C3 C30 C41 87.6(6)
C2 C3 C30 C41 -86.8(6)
C4 C3 C30 C31 -146.3(5)
C2 C3 C30 C31 39.3(7)
C3 C30 C31 C36 -109.5(5)
C41 C30 C31 C36 16.0(7)
C3 C30 C31 C32 69.1(6)
C41 C30 C31 C32 -165.4(4)
C36 C31 C32 O32 179.1(4)
C30 C31 C32 O32 0.4(7)
C36 C31 C32 C33 -2.2(7)
C30 C31 C32 C33 179.0(4)
O32 C32 C33 C34 -179.2(5)
C31 C32 C33 C34 2.2(7)
C32 C33 C34 O34 179.8(5)
C32 C33 C34 C35 -1.7(8)
O34 C34 C35 C36 179.8(5)
C33 C34 C35 C36 1.3(8)
O34 C34 C35 Cl35 -0.2(8)
C33 C34 C35 Cl35 -178.7(4)
C32 C31 C36 C35 1.9(8)
C30 C31 C36 C35 -179.5(5)
C34 C35 C36 C31 -1.4(8)
Cl35 C35 C36 C31 178.6(4)
C3 C30 C41 C46 33.3(8)
C31 C30 C41 C46 -93.5(6)
C3 C30 C41 C42 -148.8(5)
C31 C30 C41 C42 84.4(6)
C46 C41 C42 O42 179.3(5)
C30 C41 C42 O42 1.2(8)
C46 C41 C42 C43 0.9(8)
C30 C41 C42 C43 -177.1(5)
O42 C42 C43 C44 -178.3(5)
C41 C42 C43 C44 0.0(9)
C42 C43 C44 C45 -0.6(9)
C42 C43 C44 O44 178.8(5)
O44 C44 C45 C46 -179.1(5)
C43 C44 C45 C46 0.3(9)
O44 C44 C45 Cl45 -0.2(8)
C43 C44 C45 Cl45 179.2(4)
C42 C41 C46 C45 -1.3(9)
C30 C41 C46 C45 176.7(5)
C44 C45 C46 C41 0.7(10)
Cl45 C45 C46 C41 -178.2(5)
